data_2001367
loop_
_publ_author_name
'Hung, Y.-C.'
'Hwu, S.-J.'

_publ_section_title
;
 The KInTe~2~ structure revisited
;
_journal_issue 9
_journal_name_full 'Acta Crystallographica Section C'
_journal_page_first 1588
_journal_page_last 1589
_journal_paper_doi 10.1107/S0108270193003038
_journal_volume 49
_journal_year 1993
_chemical_formula_sum 'In K Te2'
_chemical_formula_weight 409.12
_symmetry_cell_setting tetragonal
_symmetry_space_group_name_Hall '-I 4 2c'
_symmetry_space_group_name_H-M 'I 4/m c m'
_atom_type_scat_source 'Cromer & Waber (1974)'
_cell_angle_alpha 90
_cell_angle_beta 90
_cell_angle_gamma 90
_cell_formula_units_Z 4
_cell_length_a 8.598(2)
_cell_length_b 8.598(2)
_cell_length_c 7.312(3)
_cell_measurement_reflns_used 25
_cell_measurement_temperature 296
_cell_measurement_theta_max 12.05
_cell_measurement_theta_min 3.35
_cell_volume 540.5(3)
_computing_data_reduction ' TEXSAN PROCESS (Molecular Structural Corporation, 1985)'
_computing_structure_refinement TEXSAN
_computing_structure_solution TEXSAN
_diffrn_measurement_device 'Rigaku AFC5S four circle'
_diffrn_measurement_method \w
_diffrn_radiation_type MoK\a
_diffrn_radiation_wavelength .71069
_diffrn_reflns_limit_h_max 11
_diffrn_reflns_limit_h_min 0
_diffrn_reflns_limit_k_max 11
_diffrn_reflns_limit_k_min 0
_diffrn_reflns_limit_l_max 9
_diffrn_reflns_limit_l_min 0
_diffrn_reflns_number 208
_diffrn_reflns_theta_max 27.5
_diffrn_standards_decay_% 'none detectable'
_diffrn_standards_interval_count 'end of each shell'
_diffrn_standards_number 3
_exptl_absorpt_coefficient_mu 15.52
_exptl_absorpt_correction_T_max 1.00
_exptl_absorpt_correction_T_min .67
_exptl_absorpt_correction_type empirical
_exptl_crystal_colour 'dark red'
_exptl_crystal_density_diffrn 5.027
_exptl_crystal_description Needle
_exptl_crystal_F_000 688
_exptl_crystal_size_max .7
_exptl_crystal_size_mid .05
_exptl_crystal_size_min .05
_refine_diff_density_max 1.78
_refine_diff_density_min -3.43
_refine_ls_extinction_coef 1.9E-6(1)
_refine_ls_extinction_method Zachariasen
_refine_ls_goodness_of_fit_obs 1.61
_refine_ls_number_parameters 10
_refine_ls_number_reflns 176
_refine_ls_R_factor_obs .021
_refine_ls_shift/esd_max .003
_refine_ls_structure_factor_coef F
_refine_ls_weighting_details 'w = [\s^2^(F~o~)]^-1^'
_refine_ls_weighting_scheme calc
_refine_ls_wR_factor_obs .032
_reflns_number_observed 176
_reflns_number_total 176
_reflns_observed_criterion I>3\s(I)
_cod_data_source_file st1049.cif
_cod_data_source_block st1049_structure_1_of_1
_cod_depositor_comments
;
The following automatic conversions were performed:

'_refine_ls_weighting_scheme' value 'w = [\s^2^(F~o~)]^-1^' was
changed to 'calc'. New tag '_refine_ls_weighting_details' was
created. The value of the new tag was set to 'w = [\s^2^(F~o~)]^-1^'.

Automatic conversion script
Id: cif_fix_values 3143 2015-03-26 13:38:13Z robertas 
;
_cod_original_cell_volume 540.6(3)
_cod_original_formula_sum 'In1 K1 Te2'
_cod_database_code 2001367

loop_
_atom_site_label
_atom_site_fract_x
_atom_site_fract_y
_atom_site_fract_z
K .0 .0 .25
In .0 .5 .25
Te .32456(5) .17544 .0
